data_4025124
loop_
_publ_author_name
'Nirupam Purkayastha'
'Deepak M. Shendage'
'Roland Fr\"ohlich'
'G\"unter Haufe'

_publ_section_title
;
 The Vinylfluoro Group as an Acetonyl Cation Equivalent: Stereoselective
 Synthesis of 6-Substituted 4-Hydroxy Pipecolic Acid Derivatives
;
_journal_name_full 'Journal of Organic Chemistry'
_journal_page_first 222
_journal_page_last 225
_journal_paper_doi 10.1021/jo901872a
_journal_volume 75
_journal_year 2010
_chemical_formula_sum 'C11 H22 N2 O2'
_chemical_formula_weight 214.31
_chemical_name_systematic
; 
 ? 
;
_space_group_IT_number 15
_symmetry_cell_setting monoclinic
_symmetry_space_group_name_Hall '-C 2yc'
_symmetry_space_group_name_H-M 'C 1 2/c 1'
_atom_sites_solution_hydrogens 'at N and O from difmap, others geom'
_atom_sites_solution_primary direct
_atom_sites_solution_secondary difmap
_audit_creation_method SHELXL-97
_cell_angle_alpha 90.00
_cell_angle_beta 99.489(3)
_cell_angle_gamma 90.00
_cell_formula_units_Z 8
_cell_length_a 24.5675(13)
_cell_length_b 9.4469(5)
_cell_length_c 12.9022(6)
_cell_measurement_reflns_used 2614
_cell_measurement_temperature 223(2)
_cell_measurement_theta_max 68.25
_cell_measurement_theta_min 0.88
_cell_volume 2953.5(3)
_computing_cell_refinement 'Collect (Nonius B.v., 1998)'
_computing_data_collection 'Collect (Nonius B.V., 1998)'
_computing_data_reduction 'Denzo-SMN (Otwinowski & Minor, 1997)'
_computing_molecular_graphics 'SCHAKAL (Keller, 1997)'
_computing_publication_material 'SHELXL-97 (Sheldrick, 1997)'
_computing_structure_refinement 'SHELXL-97 (Sheldrick, 1997)'
_computing_structure_solution 'SHELXS-97 (Sheldrick, 1990)'
_diffrn_ambient_temperature 223(2)
_diffrn_measured_fraction_theta_full 0.976
_diffrn_measured_fraction_theta_max 0.976
_diffrn_measurement_device_type 'Nonius KappaCCD APEXII'
_diffrn_measurement_method '\w and \f scans'
_diffrn_radiation_monochromator graphite
_diffrn_radiation_source 'fine-focus sealed tube'
_diffrn_radiation_type CuK\a
_diffrn_radiation_wavelength 1.54178
_diffrn_reflns_av_R_equivalents 0.048
_diffrn_reflns_av_sigmaI/netI 0.0288
_diffrn_reflns_limit_h_max 29
_diffrn_reflns_limit_h_min -29
_diffrn_reflns_limit_k_max 11
_diffrn_reflns_limit_k_min -10
_diffrn_reflns_limit_l_max 15
_diffrn_reflns_limit_l_min -15
_diffrn_reflns_number 12291
_diffrn_reflns_theta_full 68.17
_diffrn_reflns_theta_max 68.17
_diffrn_reflns_theta_min 5.02
_exptl_absorpt_coefficient_mu 0.530
_exptl_absorpt_correction_T_max 0.9247
_exptl_absorpt_correction_T_min 0.8159
_exptl_absorpt_correction_type multi-scan
_exptl_absorpt_process_details 'Denzo (Otwinowski, Borek, Majewski & Minor, 2003)'
_exptl_crystal_colour colourless
_exptl_crystal_density_diffrn 0.964
_exptl_crystal_density_method 'not measured'
_exptl_crystal_description plate
_exptl_crystal_F_000 944
_exptl_crystal_size_max 0.40
_exptl_crystal_size_mid 0.30
_exptl_crystal_size_min 0.15
_platon_squeeze_details
;
 ?
;
_refine_diff_density_max 0.339
_refine_diff_density_min -0.226
_refine_diff_density_rms 0.063
_refine_ls_extinction_method none
_refine_ls_goodness_of_fit_ref 1.076
_refine_ls_hydrogen_treatment mixed
_refine_ls_matrix_type full
_refine_ls_number_parameters 149
_refine_ls_number_reflns 2639
_refine_ls_number_restraints 0
_refine_ls_restrained_S_all 1.076
_refine_ls_R_factor_all 0.0768
_refine_ls_R_factor_gt 0.0699
_refine_ls_shift/su_max 0.000
_refine_ls_shift/su_mean 0.000
_refine_ls_structure_factor_coef Fsqd
_refine_ls_weighting_details 'calc w=1/[\s^2^(Fo^2^)+(0.1320P)^2^+2.0831P] where P=(Fo^2^+2Fc^2^)/3'
_refine_ls_weighting_scheme calc
_refine_ls_wR_factor_gt 0.2086
_refine_ls_wR_factor_ref 0.2177
_reflns_number_gt 2272
_reflns_number_total 2639
_reflns_threshold_expression >2sigma(I)
_cod_data_source_file jo901872a_si_002.cif
_cod_data_source_block haf5006
_cod_database_code 4025124

loop_
_symmetry_equiv_pos_as_xyz
'x, y, z'
'-x, y, -z+1/2'
'x+1/2, y+1/2, z'
'-x+1/2, y+1/2, -z+1/2'
'-x, -y, -z'
'x, -y, z-1/2'
'-x+1/2, -y+1/2, -z'
'x+1/2, -y+1/2, z-1/2'

loop_
_atom_site_label
_atom_site_type_symbol
_atom_site_fract_x
_atom_site_fract_y
_atom_site_fract_z
_atom_site_U_iso_or_equiv
_atom_site_adp_type
_atom_site_occupancy
_atom_site_symmetry_multiplicity
_atom_site_calc_flag
_atom_site_refinement_flags
_atom_site_disorder_assembly
_atom_site_disorder_group
N1 N 0.18907(7) 0.00189(19) 0.97266(13) 0.0427(5) Uani 1 1 d . . .
H1 H 0.1818(11) -0.074(3) 0.937(2) 0.051 Uiso 1 1 d . . .
C2 C 0.22960(8) -0.0312(2) 1.06515(14) 0.0401(5) Uani 1 1 d . . .
H2 H 0.2130 -0.0980 1.1101 0.048 Uiso 1 1 calc R . .
C3 C 0.24553(9) 0.1050(2) 1.12720(15) 0.0452(5) Uani 1 1 d . . .
H3A H 0.2714 0.0824 1.1913 0.054 Uiso 1 1 calc R . .
H3B H 0.2641 0.1694 1.0848 0.054 Uiso 1 1 calc R . .
C4 C 0.19542(10) 0.1770(2) 1.15594(16) 0.0500(6) Uani 1 1 d . . .
H4 H 0.1800 0.1176 1.2073 0.060 Uiso 1 1 calc R . .
O4 O 0.21135(9) 0.31194(16) 1.20293(13) 0.0618(5) Uani 1 1 d . . .
H4A H 0.1992(14) 0.312(4) 1.277(3) 0.093 Uiso 1 1 d . . .
C5 C 0.15184(9) 0.1987(2) 1.06020(18) 0.0487(5) Uani 1 1 d . . .
H5A H 0.1649 0.2693 1.0143 0.058 Uiso 1 1 calc R . .
H5B H 0.1183 0.2356 1.0822 0.058 Uiso 1 1 calc R . .
C6 C 0.13804(9) 0.0616(2) 0.99845(17) 0.0451(5) Uani 1 1 d . . .
H6 H 0.1232 -0.0063 1.0451 0.054 Uiso 1 1 calc R . .
C7 C 0.28100(8) -0.0975(2) 1.03590(15) 0.0412(5) Uani 1 1 d . . .
O7 O 0.30930(7) -0.18135(17) 1.09677(11) 0.0526(5) Uani 1 1 d . . .
N8 N 0.29580(8) -0.0582(2) 0.94562(13) 0.0452(5) Uani 1 1 d . . .
H8 H 0.2777(12) 0.003(3) 0.909(2) 0.054 Uiso 1 1 d . . .
C9 C 0.34632(10) -0.1041(3) 0.91394(19) 0.0568(6) Uani 1 1 d . . .
H9A H 0.3434 -0.2035 0.8948 0.085 Uiso 1 1 calc R . .
H9B H 0.3766 -0.0911 0.9716 0.085 Uiso 1 1 calc R . .
H9C H 0.3531 -0.0488 0.8540 0.085 Uiso 1 1 calc R . .
C10 C 0.09431(9) 0.0786(2) 0.8975(2) 0.0540(6) Uani 1 1 d . . .
C11 C 0.04244(11) 0.1489(3) 0.9247(3) 0.0757(8) Uani 1 1 d . . .
H11A H 0.0121 0.1357 0.8672 0.114 Uiso 1 1 calc R . .
H11B H 0.0491 0.2492 0.9364 0.114 Uiso 1 1 calc R . .
H11C H 0.0332 0.1062 0.9879 0.114 Uiso 1 1 calc R . .
C12 C 0.07813(11) -0.0676(3) 0.8522(3) 0.0698(8) Uani 1 1 d . . .
H12A H 0.1102 -0.1135 0.8325 0.105 Uiso 1 1 calc R . .
H12B H 0.0498 -0.0578 0.7908 0.105 Uiso 1 1 calc R . .
H12C H 0.0641 -0.1243 0.9047 0.105 Uiso 1 1 calc R . .
C13 C 0.11681(11) 0.1679(3) 0.8142(2) 0.0673(7) Uani 1 1 d . . .
H13A H 0.0898 0.1706 0.7503 0.101 Uiso 1 1 calc R . .
H13B H 0.1507 0.1259 0.7993 0.101 Uiso 1 1 calc R . .
H13C H 0.1241 0.2634 0.8404 0.101 Uiso 1 1 calc R . .

loop_
_atom_site_aniso_label
_atom_site_aniso_U_11
_atom_site_aniso_U_22
_atom_site_aniso_U_33
_atom_site_aniso_U_23
_atom_site_aniso_U_13
_atom_site_aniso_U_12
N1 0.0449(9) 0.0409(9) 0.0409(9) -0.0046(7) 0.0034(7) -0.0020(7)
C2 0.0468(11) 0.0380(10) 0.0358(9) 0.0025(7) 0.0075(8) -0.0049(8)
C3 0.0584(13) 0.0428(11) 0.0336(10) -0.0015(8) 0.0053(9) -0.0051(9)
C4 0.0752(15) 0.0382(11) 0.0399(10) -0.0051(8) 0.0199(10) -0.0110(9)
O4 0.1029(14) 0.0403(9) 0.0452(9) -0.0096(6) 0.0206(8) -0.0114(8)
C5 0.0555(12) 0.0406(11) 0.0531(12) -0.0050(9) 0.0184(9) -0.0025(9)
C6 0.0466(11) 0.0394(11) 0.0511(12) -0.0018(8) 0.0130(9) -0.0044(8)
C7 0.0470(11) 0.0364(10) 0.0382(10) 0.0006(8) 0.0013(8) -0.0053(8)
O7 0.0587(9) 0.0518(9) 0.0460(8) 0.0087(6) 0.0048(7) 0.0068(7)
N8 0.0504(10) 0.0473(10) 0.0381(9) 0.0062(7) 0.0075(7) 0.0015(8)
C9 0.0558(13) 0.0614(14) 0.0560(13) 0.0034(11) 0.0176(10) 0.0013(11)
C10 0.0438(12) 0.0489(12) 0.0678(14) -0.0032(10) 0.0047(10) -0.0008(9)
C11 0.0508(14) 0.0709(17) 0.105(2) -0.0046(16) 0.0102(14) 0.0086(12)
C12 0.0535(14) 0.0622(15) 0.0867(19) -0.0158(13) -0.0094(13) -0.0043(11)
C13 0.0629(15) 0.0759(17) 0.0580(14) 0.0078(12) -0.0051(11) 0.0009(13)

loop_
_atom_type_symbol
_atom_type_description
_atom_type_scat_dispersion_real
_atom_type_scat_dispersion_imag
_atom_type_scat_source
C C 0.0181 0.0091 'International Tables Vol C Tables 4.2.6.8 and 6.1.1.4'
H H 0.0000 0.0000 'International Tables Vol C Tables 4.2.6.8 and 6.1.1.4'
N N 0.0311 0.0180 'International Tables Vol C Tables 4.2.6.8 and 6.1.1.4'
O O 0.0492 0.0322 'International Tables Vol C Tables 4.2.6.8 and 6.1.1.4'

loop_
_geom_angle_atom_site_label_1
_geom_angle_atom_site_label_2
_geom_angle_atom_site_label_3
_geom_angle
_geom_angle_site_symmetry_1
_geom_angle_site_symmetry_3
_geom_angle_publ_flag
C2 N1 C6 113.10(16) . . ?
C2 N1 H1 108.2(17) . . ?
C6 N1 H1 109.7(17) . . ?
N1 C2 C7 111.75(15) . . ?
N1 C2 C3 109.22(16) . . ?
C7 C2 C3 109.06(16) . . ?
N1 C2 H2 108.9 . . ?
C7 C2 H2 108.9 . . ?
C3 C2 H2 108.9 . . ?
C4 C3 C2 111.06(17) . . ?
C4 C3 H3A 109.4 . . ?
C2 C3 H3A 109.4 . . ?
C4 C3 H3B 109.4 . . ?
C2 C3 H3B 109.4 . . ?
H3A C3 H3B 108.0 . . ?
O4 C4 C3 109.11(19) . . ?
O4 C4 C5 109.37(18) . . ?
C3 C4 C5 111.00(16) . . ?
O4 C4 H4 109.1 . . ?
C3 C4 H4 109.1 . . ?
C5 C4 H4 109.1 . . ?
C4 O4 H4A 107(2) . . ?
C4 C5 C6 112.21(18) . . ?
C4 C5 H5A 109.2 . . ?
C6 C5 H5A 109.2 . . ?
C4 C5 H5B 109.2 . . ?
C6 C5 H5B 109.2 . . ?
H5A C5 H5B 107.9 . . ?
N1 C6 C5 108.70(17) . . ?
N1 C6 C10 110.44(17) . . ?
C5 C6 C10 114.37(18) . . ?
N1 C6 H6 107.7 . . ?
C5 C6 H6 107.7 . . ?
C10 C6 H6 107.7 . . ?
O7 C7 N8 121.7(2) . . ?
O7 C7 C2 120.60(18) . . ?
N8 C7 C2 117.61(17) . . ?
C7 N8 C9 122.64(19) . . ?
C7 N8 H8 119.7(19) . . ?
C9 N8 H8 117.2(19) . . ?
N8 C9 H9A 109.5 . . ?
N8 C9 H9B 109.5 . . ?
H9A C9 H9B 109.5 . . ?
N8 C9 H9C 109.5 . . ?
H9A C9 H9C 109.5 . . ?
H9B C9 H9C 109.5 . . ?
C12 C10 C11 107.8(2) . . ?
C12 C10 C13 109.2(2) . . ?
C11 C10 C13 109.4(2) . . ?
C12 C10 C6 109.11(19) . . ?
C11 C10 C6 109.8(2) . . ?
C13 C10 C6 111.34(19) . . ?
C10 C11 H11A 109.5 . . ?
C10 C11 H11B 109.5 . . ?
H11A C11 H11B 109.5 . . ?
C10 C11 H11C 109.5 . . ?
H11A C11 H11C 109.5 . . ?
H11B C11 H11C 109.5 . . ?
C10 C12 H12A 109.5 . . ?
C10 C12 H12B 109.5 . . ?
H12A C12 H12B 109.5 . . ?
C10 C12 H12C 109.5 . . ?
H12A C12 H12C 109.5 . . ?
H12B C12 H12C 109.5 . . ?
C10 C13 H13A 109.5 . . ?
C10 C13 H13B 109.5 . . ?
H13A C13 H13B 109.5 . . ?
C10 C13 H13C 109.5 . . ?
H13A C13 H13C 109.5 . . ?
H13B C13 H13C 109.5 . . ?

loop_
_geom_bond_atom_site_label_1
_geom_bond_atom_site_label_2
_geom_bond_distance
_geom_bond_site_symmetry_2
_geom_bond_publ_flag
N1 C2 1.456(3) . ?
N1 C6 1.462(3) . ?
N1 H1 0.86(3) . ?
C2 C7 1.512(3) . ?
C2 C3 1.532(3) . ?
C2 H2 0.9900 . ?
C3 C4 1.505(3) . ?
C3 H3A 0.9800 . ?
C3 H3B 0.9800 . ?
C4 O4 1.438(3) . ?
C4 C5 1.509(3) . ?
C4 H4 0.9900 . ?
O4 H4A 1.04(4) . ?
C5 C6 1.528(3) . ?
C5 H5A 0.9800 . ?
C5 H5B 0.9800 . ?
C6 C10 1.555(3) . ?
C6 H6 0.9900 . ?
C7 O7 1.244(2) . ?
C7 N8 1.329(3) . ?
N8 C9 1.436(3) . ?
N8 H8 0.83(3) . ?
C9 H9A 0.9700 . ?
C9 H9B 0.9700 . ?
C9 H9C 0.9700 . ?
C10 C12 1.526(3) . ?
C10 C11 1.528(3) . ?
C10 C13 1.538(4) . ?
C11 H11A 0.9700 . ?
C11 H11B 0.9700 . ?
C11 H11C 0.9700 . ?
C12 H12A 0.9700 . ?
C12 H12B 0.9700 . ?
C12 H12C 0.9700 . ?
C13 H13A 0.9700 . ?
C13 H13B 0.9700 . ?
C13 H13C 0.9700 . ?

loop_
_geom_torsion_atom_site_label_1
_geom_torsion_atom_site_label_2
_geom_torsion_atom_site_label_3
_geom_torsion_atom_site_label_4
_geom_torsion
_geom_torsion_site_symmetry_1
_geom_torsion_site_symmetry_2
_geom_torsion_site_symmetry_3
_geom_torsion_site_symmetry_4
_geom_torsion_publ_flag
C6 N1 C2 C7 177.97(16) . . . . ?
C6 N1 C2 C3 -61.3(2) . . . . ?
N1 C2 C3 C4 56.2(2) . . . . ?
C7 C2 C3 C4 178.63(16) . . . . ?
C2 C3 C4 O4 -173.29(15) . . . . ?
C2 C3 C4 C5 -52.7(2) . . . . ?
O4 C4 C5 C6 172.93(17) . . . . ?
C3 C4 C5 C6 52.5(2) . . . . ?
C2 N1 C6 C5 60.1(2) . . . . ?
C2 N1 C6 C10 -173.64(16) . . . . ?
C4 C5 C6 N1 -54.7(2) . . . . ?
C4 C5 C6 C10 -178.64(18) . . . . ?
N1 C2 C7 O7 -151.22(18) . . . . ?
C3 C2 C7 O7 87.9(2) . . . . ?
N1 C2 C7 N8 31.6(2) . . . . ?
C3 C2 C7 N8 -89.2(2) . . . . ?
O7 C7 N8 C9 -2.8(3) . . . . ?
C2 C7 N8 C9 174.30(19) . . . . ?
N1 C6 C10 C12 65.2(3) . . . . ?
C5 C6 C10 C12 -171.8(2) . . . . ?
N1 C6 C10 C11 -176.80(19) . . . . ?
C5 C6 C10 C11 -53.8(3) . . . . ?
N1 C6 C10 C13 -55.5(2) . . . . ?
C5 C6 C10 C13 67.5(3) . . . . ?

loop_
_platon_squeeze_void_nr
_platon_squeeze_void_average_x
_platon_squeeze_void_average_y
_platon_squeeze_void_average_z
_platon_squeeze_void_volume
_platon_squeeze_void_count_electrons
_platon_squeeze_void_content
1 0.500 0.000 0.000 310 16 ' '
2 0.000 0.500 0.122 310 16 ' '
